data_9016936
loop_
_publ_author_name
'Onac, B. P.'
'Effenberger, H. S.'
'Wynn, J. G.'
'Povara, I.'

_publ_section_title
;
 Rapidcreekite in the sulfuric acid weathering environment of Diana Cave, Romania
;
_journal_name_full 'American Mineralogist'
_journal_page_first 1302
_journal_page_last 1309
_journal_volume 98
_journal_year 2013
_chemical_compound_source 'Diana Cave, Romania'
_chemical_formula_sum 'C H8 Ca2 O11 S'
_chemical_name_mineral Rapidcreekite
_space_group_IT_number 60
_space_group_name_Hall '-P 2b 2ac'
_space_group_name_H-M_alt 'P c n b'
_symmetry_space_group_name_H-M 'P c n b'
_cell_angle_alpha 90
_cell_angle_beta 90
_cell_angle_gamma 90
_cell_formula_units_Z 8
_cell_length_a 15.524
_cell_length_b 19.218
_cell_length_c 6.161
_cell_volume 1838.074
_database_code_amcsd 0019905
_exptl_crystal_density_diffrn 2.228
_cod_data_source_file inputs/fixed/downloads/05/05564.cif
_cod_data_source_block 05564
_cod_original_formula_sum 'Ca2 S C O11 H8'
_cod_database_code 9016936

loop_
_space_group_symop_operation_xyz
x,y,z
x,1/2+y,-z
-x,1/2-y,z
1/2-x,y,1/2+z
1/2+x,-y,1/2-z
1/2+x,1/2-y,1/2+z
1/2-x,1/2+y,1/2-z
-x,-y,-z

loop_
_atom_site_aniso_label
_atom_site_aniso_U_11
_atom_site_aniso_U_22
_atom_site_aniso_U_33
_atom_site_aniso_U_12
_atom_site_aniso_U_13
_atom_site_aniso_U_23
Ca1 0.01787 0.01618 0.01733 -0.00035 -0.00016 -0.00086
Ca2 0.01821 0.01593 0.01552 0.00052 0.00018 0.00084
S 0.01788 0.01490 0.01584 -0.00009 0.00004 -0.00090
C 0.01750 0.01800 0.01400 -0.00010 -0.00070 0.00000
O1 0.02780 0.02020 0.02680 0.00690 -0.00300 0.00060
O2 0.02350 0.01660 0.02120 -0.00190 0.00300 0.00200
O3 0.02540 0.02290 0.02350 -0.00110 0.00630 -0.00390
O4 0.01930 0.01930 0.01870 -0.00090 -0.00340 0.00040
O5 0.02990 0.01910 0.02390 0.00480 0.00930 0.00120
O6 0.02550 0.01860 0.02430 0.00450 -0.00500 -0.00120
O7 0.02770 0.02320 0.02170 -0.00290 0.00700 -0.00310
OW1 0.02690 0.03180 0.02350 -0.00400 0.00000 0.00070
OW2 0.02430 0.03080 0.03360 0.00040 -0.00490 0.00610
OW3 0.02470 0.02740 0.02360 -0.00060 -0.00040 -0.00410
OW4 0.02500 0.03340 0.02800 -0.00180 -0.00400 0.00300

loop_
_atom_site_label
_atom_site_fract_x
_atom_site_fract_y
_atom_site_fract_z
_atom_site_U_iso_or_equiv
_atom_site_type_symbol
_atom_site_attached_hydrogens
Ca1 0.33400 0.28951 0.20090 0.01712 Ca 0
Ca2 0.32754 0.05333 0.18898 0.01655 Ca 0
S 0.16871 0.41931 0.02690 0.01621 S 0
C 0.19103 0.17345 0.43370 0.01650 C 0
O1 0.22452 0.35836 0.04875 0.02500 O 0
O2 0.21343 0.23291 0.35720 0.02040 O 0
O3 0.38966 0.40374 0.34196 0.02390 O 0
O4 0.37085 0.17133 0.07484 0.01910 O 0
O5 0.22870 0.11704 0.38274 0.02430 O 0
O6 0.28117 0.48285 0.48411 0.02280 O 0
O7 0.11778 0.43255 0.22415 0.02420 O 0
OW1 0.08933 0.23878 0.01070 0.02740 O 0
OW2 0.04803 0.32244 0.46600 0.02960 O 0
OW3 0.07520 0.02078 0.39580 0.02520 O 0
OW4 0.43354 0.09068 0.46750 0.02880 O 0
H1 0.04140 0.23900 0.03300 0.04500 H 0
H2 0.11820 0.24400 0.11600 0.04500 H 0
H3 0.00300 0.33370 0.48500 0.04500 H 0
H4 0.06230 0.35980 0.40200 0.04500 H 0
H5 0.03720 0.01930 0.42700 0.04500 H 0
H6 0.09060 -0.01380 0.33800 0.04500 H 0
H7 0.49140 0.10120 0.42500 0.04500 H 0
H8 0.43700 0.09170 0.55300 0.04500 H 0

loop_
_cod_changelog_entry_id
_cod_changelog_entry_author
_cod_changelog_entry_date
_cod_changelog_entry_text
1
;cod-tools version 3.8.0
Id: cif_guess_AMCSD_atom_types 9574 2023-05-10 09:00:05Z saulius
;
2023-05-10T18:57:29+03:00
;Derived atom types and hydrogen counts
from atom names that follow the AMCSD naming convention
(Wat == water, O-H == hydroxyl).
;

loop_
_cod_related_entry_id
_cod_related_entry_database
_cod_related_entry_code
1 AMCSD 0019905
